data_8000194
loop_
_publ_author_name
'Iwamoto, Shintaro'
'Watanabe, Shunsuke'
'Fueno, Hiroyuki'
'Tanaka, Kazuyoshi'
'Misaki, Yohji'

_publ_section_title
;
 Synthesis and Properties of New Tetrathiapentalene Donors Composed of
 Vinylogous TTFs
;
_journal_issue 1
_journal_name_full 'Chemistry Letters'
_journal_page_first 82
_journal_paper_doi 10.1246/cl.2008.82
_journal_volume 37
_journal_year 2008
_chemical_formula_moiety 'C9 H8 S6 '
_chemical_formula_sum 'C9 H8 S6'
_chemical_formula_weight 308.52
_space_group_IT_number 14
_symmetry_cell_setting monoclinic
_symmetry_Int_Tables_number 14
_symmetry_space_group_name_Hall '-P 2ybc'
_symmetry_space_group_name_H-M 'P 1 21/c 1'
_cell_angle_alpha 90
_cell_angle_beta 94.541(2)
_cell_angle_gamma 90
_cell_formula_units_Z 4
_cell_length_a 7.486(3)
_cell_length_b 19.419(8)
_cell_length_c 8.545(4)
_cell_measurement_reflns_used 2536
_cell_measurement_temperature 293.1
_cell_measurement_theta_max 27.5
_cell_measurement_theta_min 3.2
_cell_volume 1238.3(9)
_computing_cell_refinement CrystalClear
_computing_data_collection CrystalClear
_computing_data_reduction CrystalStructure
_computing_publication_material 'CrystalStructure 3.6.0'
_computing_structure_refinement CRYSTALS
_computing_structure_solution SIR92
_diffrn_detector_area_resol_mean 7.31
_diffrn_measured_fraction_theta_full 0.9233
_diffrn_measured_fraction_theta_max 0.9233
_diffrn_measurement_device_type 'Rigaku Saturn'
_diffrn_measurement_method \w
_diffrn_radiation_type 'Mo K\a'
_diffrn_radiation_wavelength 0.7107
_diffrn_reflns_av_R_equivalents 0.048
_diffrn_reflns_limit_h_max 9
_diffrn_reflns_limit_h_min -9
_diffrn_reflns_limit_k_max 23
_diffrn_reflns_limit_k_min -25
_diffrn_reflns_limit_l_max 11
_diffrn_reflns_limit_l_min -8
_diffrn_reflns_number 8830
_diffrn_reflns_theta_full 27.48
_diffrn_reflns_theta_max 27.48
_exptl_absorpt_coefficient_mu 1.066
_exptl_absorpt_correction_type none
_exptl_crystal_colour yellow
_exptl_crystal_density_diffrn 1.655
_exptl_crystal_density_method 'not measured'
_exptl_crystal_description platelet
_exptl_crystal_F_000 632.00
_exptl_crystal_size_max 0.40
_exptl_crystal_size_mid 0.30
_exptl_crystal_size_min 0.02
_refine_diff_density_max 2.02
_refine_diff_density_min -1.16
_refine_ls_extinction_method none
_refine_ls_goodness_of_fit_ref 1.003
_refine_ls_hydrogen_treatment refall
_refine_ls_number_parameters 144
_refine_ls_number_reflns 3648
_refine_ls_R_factor_gt 0.0440
_refine_ls_shift/su_max 0.0050
_refine_ls_structure_factor_coef Fsqd
_refine_ls_weighting_details 'w = 1/[0.0015Fo^2^ + 1.0000\s(Fo^2^)]/(4Fo^2^)'
_refine_ls_weighting_scheme calc
_refine_ls_wR_factor_ref 0.1150
_reflns_number_gt 3648
_reflns_number_total 8830
_reflns_threshold_expression F^2^>2.0\s(F^2^)
_cod_data_source_file 37-82sup1.cif
_cod_data_source_block '__te-bisEDT-4'
_cod_original_cell_volume 1238.2(9)
_cod_original_formula_sum 'C9 H8 S6 '
_cod_database_code 8000194

loop_
_symmetry_equiv_pos_site_id
_symmetry_equiv_pos_as_xyz
1 +X,+Y,+Z
2 -X,1/2+Y,1/2-Z
3 -X,-Y,-Z
4 +X,1/2-Y,1/2+Z

loop_
_atom_site_label
_atom_site_type_symbol
_atom_site_fract_x
_atom_site_fract_y
_atom_site_fract_z
_atom_site_U_iso_or_equiv
_atom_site_adp_type
_atom_site_occupancy
_atom_site_symmetry_multiplicity
_atom_site_calc_flag
_atom_site_refinement_flags
S(1) S 1.0107(2) 0.17318(7) 0.7987(2) 0.0528(4) Uani 1.00 1 d .
S(2) S 0.6587(2) 0.15270(7) 1.00661(13) 0.0483(4) Uani 1.00 1 d .
S(3) S 0.7743(2) 0.12361(7) 0.52349(13) 0.0459(4) Uani 1.00 1 d .
S(4) S 0.4626(2) 0.10358(7) 0.70464(13) 0.0437(4) Uani 1.00 1 d .
S(5) S -0.0560(2) 0.01769(6) 0.23804(13) 0.0435(4) Uani 1.00 1 d .
S(6) S -0.2647(2) -0.03799(7) -0.05861(12) 0.0420(4) Uani 1.00 1 d .
C(1) C 1.0396(7) 0.2539(3) 0.7157(6) 0.123(3) Uani 1.00 1 d .
C(2) C 0.4749(6) 0.2110(3) 1.0187(5) 0.067(2) Uani 1.00 1 d .
C(3) C 0.7972(6) 0.1471(2) 0.7217(5) 0.0321(13) Uani 1.00 1 d .
C(4) C 0.6555(5) 0.1383(2) 0.8053(4) 0.0305(13) Uani 1.00 1 d .
C(5) C 0.5483(6) 0.1015(2) 0.5188(4) 0.0320(13) Uani 1.00 1 d .
C(6) C 0.4480(6) 0.0837(2) 0.3843(5) 0.038(2) Uani 1.00 1 d .
C(7) C 0.2661(6) 0.0643(2) 0.3766(5) 0.036(2) Uani 1.00 1 d .
C(8) C 0.1704(6) 0.0423(2) 0.2416(4) 0.036(1) Uani 1.00 1 d .
C(9) C -0.0697(5) -0.0047(2) 0.0408(4) 0.033(1) Uani 1.00 1 d .
H(1) H 1.0925 0.2495 0.6187 0.143 Uiso 1.00 1 c R
H(2) H 1.1148 0.2812 0.7857 0.143 Uiso 1.00 1 c R
H(3) H 0.9258 0.2754 0.6982 0.143 Uiso 1.00 1 c R
H(4) H 0.5181 0.2569 1.0121 0.081 Uiso 1.00 1 c R
H(5) H 0.4227 0.2050 1.1155 0.080 Uiso 1.00 1 c R
H(6) H 0.3873 0.2026 0.9343 0.080 Uiso 1.00 1 c R
H(7) H 0.5040 0.0847 0.2884 0.045 Uiso 1.00 1 c R
H(8) H 0.2077 0.0657 0.4713 0.044 Uiso 1.00 1 c R

loop_
_atom_site_aniso_label
_atom_site_aniso_U_11
_atom_site_aniso_U_22
_atom_site_aniso_U_33
_atom_site_aniso_U_12
_atom_site_aniso_U_13
_atom_site_aniso_U_23
S(1) 0.0318(7) 0.0602(10) 0.0626(8) -0.0083(7) -0.0195(6) 0.0072(7)
S(2) 0.0453(8) 0.0691(10) 0.0285(7) -0.0067(8) -0.0087(6) -0.0082(6)
S(3) 0.0408(8) 0.0612(10) 0.0345(7) -0.0047(7) -0.0042(5) -0.0116(6)
S(4) 0.0308(7) 0.0636(9) 0.0349(7) -0.0125(7) -0.0093(5) -0.0067(7)
S(5) 0.0367(8) 0.0635(9) 0.0286(7) -0.0054(7) -0.0073(5) -0.0105(6)
S(6) 0.0352(7) 0.0551(8) 0.0334(7) -0.0130(7) -0.0126(6) -0.0024(6)
C(1) 0.064(4) 0.135(6) 0.159(6) -0.058(4) -0.053(4) 0.091(5)
C(2) 0.073(4) 0.062(4) 0.066(4) -0.002(3) 0.003(3) -0.031(3)
C(3) 0.035(3) 0.027(3) 0.032(3) -0.007(2) -0.013(2) -0.002(2)
C(4) 0.027(3) 0.036(3) 0.027(3) -0.004(2) -0.011(2) -0.007(2)
C(5) 0.038(3) 0.030(3) 0.025(2) -0.003(2) -0.009(2) -0.002(2)
C(6) 0.045(3) 0.038(3) 0.029(3) -0.003(3) -0.001(2) -0.004(2)
C(7) 0.034(3) 0.046(3) 0.028(3) -0.010(2) -0.003(2) -0.003(2)
C(8) 0.040(3) 0.034(3) 0.034(3) -0.001(2) -0.005(2) -0.006(2)
C(9) 0.029(3) 0.036(3) 0.032(3) -0.007(3) -0.010(2) -0.001(2)

loop_
_atom_type_symbol
_atom_type_description
_atom_type_scat_dispersion_real
_atom_type_scat_dispersion_imag
_atom_type_scat_source
C C 0.003 0.002
;
International Tables for Crystallography
(1992, Vol. C, Tables 4.2.6.8 and 6.1.1.4)
;
H H 0.000 0.000
;
International Tables for Crystallography
(1992, Vol. C, Table 6.1.1.4)
;
S S 0.125 0.123
;
International Tables for Crystallography
(1992, Vol. C, Tables 4.2.6.8 and 6.1.1.4)
;

loop_
_geom_angle_atom_site_label_1
_geom_angle_atom_site_label_2
_geom_angle_atom_site_label_3
_geom_angle
_geom_angle_site_symmetry_2
_geom_angle_site_symmetry_3
C(3) S(1) C(1) 104.2(2) . .
S(1) C(3) S(3) 117.1(2) . .
S(1) C(3) C(4) 125.1(3) . .
C(4) S(2) C(2) 102.0(2) . .
S(2) C(4) C(3) 123.9(3) . .
S(2) C(4) S(4) 119.5(2) . .
S(3) C(3) C(4) 117.6(3) . .
C(5) S(3) C(3) 96.1(2) . .
S(3) C(5) S(4) 113.3(2) . .
S(3) C(5) C(6) 123.4(3) . .
S(4) C(4) C(3) 116.4(3) . .
C(5) S(4) C(4) 96.1(2) . .
S(4) C(5) C(6) 123.3(3) . .
S(5) C(8) C(7) 122.4(3) . .
S(5) C(8) S(6) 115.1(2) . 55503
C(9) S(5) C(8) 93.9(2) . .
S(5) C(9) S(6) 123.1(2) . .
S(5) C(9) C(9) 119.5(3) . 55503
C(9) S(6) C(8) 94.0(2) . 55503
S(6) C(8) S(5) 115.1(2) 55503 55503
S(6) C(8) C(7) 122.6(3) 55503 55503
S(6) C(9) C(9) 117.4(3) . 55503
C(5) C(6) C(7) 124.9(4) . .
C(6) C(7) C(8) 124.0(4) . .
C(7) C(8) S(6) 122.6(3) . 55503
C(8) S(6) C(9) 94.0(2) 55503 55503
C(9) C(9) S(6) 117.4(3) 55503 55503
C(9) C(9) S(5) 119.5(3) 55503 55503
S(1) C(1) H(1) 110.3206 . .
S(1) C(1) H(2) 109.3766 . .
S(1) C(1) H(3) 108.7015 . .
S(2) C(2) H(4) 108.7965 . .
S(2) C(2) H(5) 110.0327 . .
S(2) C(2) H(6) 109.5781 . .
H(2) C(1) H(1) 109.4733 . .
H(3) C(1) H(1) 109.4733 . .
H(3) C(1) H(2) 109.4778 . .
H(5) C(2) H(4) 109.4726 . .
H(6) C(2) H(4) 109.4753 . .
H(6) C(2) H(5) 109.4697 . .
C(5) C(6) H(7) 117.9947 . .
H(7) C(6) C(7) 117.1417 . .
C(6) C(7) H(8) 117.4202 . .
H(8) C(7) C(8) 118.6114 . .

loop_
_geom_bond_atom_site_label_1
_geom_bond_atom_site_label_2
_geom_bond_distance
_geom_bond_site_symmetry_2
S(1) C(1) 1.741(6) .
S(1) C(3) 1.754(4) .
S(2) C(2) 1.792(5) .
S(2) C(4) 1.741(4) .
S(3) C(3) 1.749(4) .
S(3) C(5) 1.743(4) .
S(4) C(4) 1.756(4) .
S(4) C(5) 1.760(4) .
S(5) C(8) 1.759(5) .
S(5) C(9) 1.736(4) .
S(6) C(8) 1.767(4) 55503
S(6) C(9) 1.753(4) .
C(3) C(4) 1.336(6) .
C(5) C(6) 1.366(6) .
C(6) C(7) 1.409(6) .
C(7) C(8) 1.377(6) .
C(8) S(6) 1.767(4) 55503
C(9) C(9) 1.312(6) 55503
C(1) H(1) 0.9500 .
C(1) H(2) 0.9500 .
C(1) H(3) 0.9500 .
C(2) H(4) 0.9499 .
C(2) H(5) 0.9500 .
C(2) H(6) 0.9500 .
C(6) H(7) 0.9500 .
C(7) H(8) 0.9500 .

loop_
_geom_contact_atom_site_label_1
_geom_contact_atom_site_label_2
_geom_contact_distance
_geom_contact_site_symmetry_2
S(1) S(2) 3.316(2) .
S(1) S(3) 2.988(2) .
S(1) C(4) 2.749(4) .
S(1) C(9) 3.562(4) 65603
S(2) S(4) 3.021(2) .
S(2) C(3) 2.723(4) .
S(3) S(4) 2.927(2) .
S(3) S(5) 3.505(2) 65501
S(3) C(1) 3.539(6) .
S(3) C(4) 2.647(4) .
S(3) C(6) 2.743(5) .
S(4) C(2) 3.395(5) .
S(4) C(3) 2.637(4) .
S(4) C(6) 2.758(4) .
S(4) C(7) 3.154(4) .
S(5) S(3) 3.505(2) 45501
S(5) S(6) 3.067(2) .
S(5) S(6) 2.975(2) 55503
S(5) C(7) 2.754(4) .
S(5) C(9) 2.642(4) 55503
S(6) S(5) 2.975(2) 55503
S(6) C(6) 3.132(4) 55503
S(6) C(7) 2.764(4) 55503
S(6) C(9) 2.630(4) 55503
C(1) C(3) 2.759(7) .
C(2) C(4) 2.746(6) .
C(3) C(5) 2.598(6) .
C(4) C(5) 2.615(5) .
C(5) C(7) 2.460(6) .
C(5) C(7) 3.592(6) 65603
C(6) S(6) 3.132(4) 55503
C(6) C(8) 2.459(6) .
C(7) S(6) 2.764(4) 55503
C(7) C(5) 3.592(6) 65603
C(8) C(9) 2.553(5) .
C(8) C(9) 2.576(5) 55503
C(9) S(1) 3.562(4) 65603
C(9) S(5) 2.642(4) 55503
C(9) S(6) 2.630(4) 55503
C(9) C(8) 2.576(5) 55503
S(1) H(1) 2.2547 .
S(1) H(1) 3.1375 55504
S(1) H(2) 2.2433 .
S(1) H(3) 2.2351 .
S(1) H(6) 3.0165 65501
S(2) H(3) 2.8473 55504
S(2) H(4) 2.2825 .
S(2) H(5) 2.2977 .
S(2) H(6) 2.2921 .
S(2) H(7) 3.0537 55601
S(3) H(1) 3.4640 .
S(3) H(3) 3.4548 .
S(3) H(4) 3.0078 55404
S(3) H(7) 2.8386 .
S(3) H(8) 3.4953 65501
S(4) H(4) 3.2146 55404
S(4) H(6) 2.8361 .
S(4) H(8) 2.7487 .
S(5) H(7) 3.5987 45501
S(5) H(8) 2.8487 .
S(5) H(8) 3.2446 55603
S(6) H(5) 3.4728 55603
S(6) H(6) 3.5140 55603
S(6) H(7) 2.7074 55503
C(1) H(1) 3.4359 55504
C(1) H(5) 3.1593 65404
C(1) H(6) 3.2378 65501
C(2) H(1) 3.1466 45504
C(2) H(2) 3.4976 45501
C(2) H(7) 3.3614 55601
C(3) H(1) 3.1492 .
C(3) H(2) 3.5391 .
C(3) H(3) 2.6839 .
C(3) H(4) 3.2335 55404
C(4) H(3) 3.5091 .
C(4) H(4) 3.1257 .
C(4) H(4) 3.3276 55404
C(4) H(5) 3.5320 .
C(4) H(6) 2.6757 .
C(5) H(4) 2.7598 55404
C(5) H(7) 1.9970 .
C(5) H(8) 2.6428 .
C(6) H(4) 3.3112 55404
C(6) H(5) 3.2846 55401
C(6) H(8) 2.0301 .
C(7) H(2) 3.2789 45404
C(7) H(7) 2.0272 .
C(8) H(2) 3.4777 45404
C(8) H(7) 2.6297 .
C(8) H(8) 2.0127 .
H(1) S(1) 3.1375 55404
H(1) C(1) 3.4359 55404
H(1) C(2) 3.1466 65404
H(2) C(2) 3.4976 65501
H(2) C(7) 3.2788 65504
H(2) C(8) 3.4777 65504
H(3) S(2) 2.8473 55404
H(4) S(3) 3.0078 55504
H(4) S(4) 3.2146 55504
H(4) C(3) 3.2335 55504
H(4) C(4) 3.3276 55504
H(4) C(5) 2.7598 55504
H(4) C(6) 3.3112 55504
H(5) S(6) 3.4728 55603
H(5) C(1) 3.1593 45504
H(5) C(6) 3.2846 55601
H(6) S(1) 3.0165 45501
H(6) S(6) 3.5140 55603
H(6) C(1) 3.2378 45501
H(7) S(2) 3.0537 55401
H(7) S(5) 3.5987 65501
H(7) S(6) 2.7074 55503
H(7) C(2) 3.3614 55401
H(8) S(3) 3.4953 45501
H(8) S(5) 3.2446 55603

loop_
_geom_torsion_atom_site_label_1
_geom_torsion_atom_site_label_2
_geom_torsion_atom_site_label_3
_geom_torsion_atom_site_label_4
_geom_torsion
C(1) S(1) C(3) S(3) 72.1(2)
C(1) S(1) C(3) C(4) -113.9(4)
C(2) S(2) C(4) S(4) -59.1(3)
C(2) S(2) C(4) C(3) 126.2(3)
C(5) S(3) C(3) S(1) 178.2(2)
C(5) S(3) C(3) C(4) 3.8(3)
C(3) S(3) C(5) S(4) -6.3(2)
C(3) S(3) C(5) C(6) 174.3(3)
C(5) S(4) C(4) S(2) -179.1(2)
C(5) S(4) C(4) C(3) -4.0(3)
C(4) S(4) C(5) S(3) 6.4(2)
C(4) S(4) C(5) C(6) -174.2(3)
C(9) S(5) C(8) C(7) -177.8(4)
C(8) S(5) C(9) S(6) 178.6(2)
S(1) C(3) C(4) S(2) 1.1(6)
S(1) C(3) C(4) S(4) -173.7(3)
S(3) C(3) C(4) S(2) 175.0(3)
S(3) C(3) C(4) S(4) 0.2(4)
S(3) C(5) C(6) C(7) 178.7(4)
S(4) C(5) C(6) C(7) -0.6(6)
C(5) C(6) C(7) C(8) -175.7(4)
C(6) C(7) C(8) S(5) 179.3(3)
